data_4507703
loop_
_publ_author_name
'Cherukuvada, Suryanarayan'
'Nangia, Ashwini'

_publ_section_title
;
 Salts and Ionic Liquid of The Antituberculosis DrugS,S-Ethambutol
;
_journal_issue 4
_journal_name_full 'Crystal Growth &amp; Design'
_journal_page_first 1752
_journal_paper_doi 10.1021/cg400071d
_journal_volume 13
_journal_year 2013
_chemical_absolute_configuration rm
_chemical_formula_sum 'C10 H26 Cl2 N2 O2'
_chemical_formula_weight 277.23
_chemical_name_systematic
; 
 ? 
;
_space_group_IT_number 18
_symmetry_cell_setting orthorhombic
_symmetry_space_group_name_Hall 'P 2 2ab'
_symmetry_space_group_name_H-M 'P 21 21 2'
_atom_sites_solution_hydrogens geom
_atom_sites_solution_primary direct
_atom_sites_solution_secondary difmap
_audit_creation_method SHELXL-97
_cell_angle_alpha 90.00
_cell_angle_beta 90.00
_cell_angle_gamma 90.00
_cell_formula_units_Z 2
_cell_length_a 6.432(2)
_cell_length_b 22.966(9)
_cell_length_c 5.0934(19)
_cell_measurement_reflns_used 1552
_cell_measurement_temperature 100(2)
_cell_measurement_theta_max 25.90
_cell_measurement_theta_min 3.29
_cell_volume 752.4(5)
_computing_cell_refinement 'Bruker SMART'
_computing_data_collection 'Bruker SMART'
_computing_data_reduction 'Bruker SAINT'
_computing_molecular_graphics 'Bruker SHELXTL'
_computing_publication_material 'Bruker SHELXTL'
_computing_structure_refinement 'SHELXL-97 (Sheldrick, 1997)'
_computing_structure_solution 'SHELXS-97 (Sheldrick, 1990)'
_diffrn_ambient_temperature 100(2)
_diffrn_measured_fraction_theta_full 0.996
_diffrn_measured_fraction_theta_max 0.996
_diffrn_measurement_device_type 'CCD area detector'
_diffrn_measurement_method 'phi and omega scans'
_diffrn_radiation_monochromator graphite
_diffrn_radiation_source 'fine-focus sealed tube'
_diffrn_radiation_type MoK\a
_diffrn_radiation_wavelength 0.71073
_diffrn_reflns_av_R_equivalents 0.0494
_diffrn_reflns_av_sigmaI/netI 0.0806
_diffrn_reflns_limit_h_max 7
_diffrn_reflns_limit_h_min -7
_diffrn_reflns_limit_k_max 9
_diffrn_reflns_limit_k_min -28
_diffrn_reflns_limit_l_max 6
_diffrn_reflns_limit_l_min -5
_diffrn_reflns_number 2891
_diffrn_reflns_theta_full 25.94
_diffrn_reflns_theta_max 25.94
_diffrn_reflns_theta_min 1.77
_exptl_absorpt_coefficient_mu 0.423
_exptl_absorpt_correction_T_max 0.9464
_exptl_absorpt_correction_T_min 0.9012
_exptl_absorpt_correction_type multi-scan
_exptl_absorpt_process_details SADABS
_exptl_crystal_colour colorless
_exptl_crystal_density_diffrn 1.224
_exptl_crystal_density_method 'not measured'
_exptl_crystal_description plate
_exptl_crystal_F_000 300
_exptl_crystal_size_max 0.24
_exptl_crystal_size_mid 0.20
_exptl_crystal_size_min 0.12
_refine_diff_density_max 0.690
_refine_diff_density_min -0.312
_refine_diff_density_rms 0.085
_refine_ls_abs_structure_details 'Flack H D (1983), Acta Cryst. A39, 876-881'
_refine_ls_abs_structure_Flack 0.09(17)
_refine_ls_extinction_method none
_refine_ls_goodness_of_fit_ref 1.032
_refine_ls_hydrogen_treatment mixed
_refine_ls_matrix_type full
_refine_ls_number_parameters 89
_refine_ls_number_reflns 1445
_refine_ls_number_restraints 0
_refine_ls_restrained_S_all 1.032
_refine_ls_R_factor_all 0.0668
_refine_ls_R_factor_gt 0.0588
_refine_ls_shift/su_max 2.857
_refine_ls_shift/su_mean 0.079
_refine_ls_structure_factor_coef Fsqd
_refine_ls_weighting_details 'calc w=1/[\s^2^(Fo^2^)+(0.0660P)^2^+0.4103P] where P=(Fo^2^+2Fc^2^)/3'
_refine_ls_weighting_scheme calc
_refine_ls_wR_factor_gt 0.1378
_refine_ls_wR_factor_ref 0.1431
_reflns_number_gt 1282
_reflns_number_total 1445
_reflns_threshold_expression >2sigma(I)
_cod_data_source_file cg400071d_si_001.cif
_cod_data_source_block S,S-Ethambutol-dihydrochloride
_cod_depositor_comments
;
The following automatic conversions were performed:

'_symmetry_cell_setting' value 'Orthorhombic' changed to
'orthorhombic' according to
/home/saulius/struct/CIF-dictionaries/cif_core.dic dictionary named
'cif_core.dic' version 2.4.2 from
2011-04-26.

'_exptl_absorpt_correction_type' value 'Multi-scan'
changed to 'multi-scan' according to
/home/saulius/struct/CIF-dictionaries/cif_core.dic dictionary named
'cif_core.dic' version 2.4.2 from 2011-04-26.

Automatic conversion script
Id: cif_fix_values 1891 2012-01-12 08:04:46Z andrius 
;
_cod_original_sg_symbol_H-M P2(1)2(1)2
_cod_database_code 4507703

loop_
_symmetry_equiv_pos_as_xyz
'x, y, z'
'-x, -y, z'
'-x+1/2, y+1/2, -z'
'x+1/2, -y+1/2, -z'

loop_
_atom_site_label
_atom_site_type_symbol
_atom_site_fract_x
_atom_site_fract_y
_atom_site_fract_z
_atom_site_U_iso_or_equiv
_atom_site_adp_type
_atom_site_occupancy
_atom_site_symmetry_multiplicity
_atom_site_calc_flag
_atom_site_refinement_flags
C4 C 0.4189(6) 0.02418(14) 0.2511(8) 0.0197(9) Uani 1 1 d .
H4B H 0.3218 0.0189 0.1022 0.024 Uiso 1 1 calc R
H4A H 0.3378 0.0231 0.4162 0.024 Uiso 1 1 calc R
C3 C 0.4001(6) 0.13452(15) 0.2895(9) 0.0204(8) Uani 1 1 d .
H3 H 0.377(7) 0.1363(16) 0.484(9) 0.024 Uiso 1 1 calc .
C5 C 0.1921(7) 0.13137(17) 0.1555(7) 0.0226(9) Uani 1 1 d .
H5A H 0.1115 0.0981 0.2255 0.027 Uiso 1 1 calc R
H5B H 0.1126 0.1675 0.1895 0.027 Uiso 1 1 calc R
C2 C 0.5318(6) 0.18643(15) 0.2074(8) 0.0218(8) Uani 1 1 d .
H2B H 0.5405 0.1877 0.0135 0.026 Uiso 1 1 calc R
H2A H 0.6745 0.1815 0.2769 0.026 Uiso 1 1 calc R
C1 C 0.4428(6) 0.24382(16) 0.3070(10) 0.0311(10) Uani 1 1 d .
H1E H 0.3102 0.2516 0.2190 0.047 Uiso 1 1 calc R
H1D H 0.5407 0.2754 0.2690 0.047 Uiso 1 1 calc R
H1C H 0.4202 0.2413 0.4969 0.047 Uiso 1 1 calc R
H1B H 0.572(7) 0.0851(17) 0.077(9) 0.023(12) Uiso 1 1 d .
H1 H 0.128(11) 0.108(3) -0.163(13) 0.07(2) Uiso 1 1 d .
H1A H 0.629(7) 0.0812(19) 0.341(9) 0.030(12) Uiso 1 1 d .
Cl1 Cl 0.79885(15) 0.07691(4) 0.71642(17) 0.0243(3) Uani 1 1 d .
N1 N 0.5272(5) 0.08077(13) 0.2269(7) 0.0184(7) Uani 1 1 d .
O1 O 0.2228(5) 0.12434(13) -0.1181(5) 0.0251(7) Uani 1 1 d .

loop_
_atom_site_aniso_label
_atom_site_aniso_U_11
_atom_site_aniso_U_22
_atom_site_aniso_U_33
_atom_site_aniso_U_23
_atom_site_aniso_U_13
_atom_site_aniso_U_12
C4 0.018(2) 0.0275(18) 0.014(2) 0.0025(15) 0.0000(18) -0.0063(14)
C3 0.018(2) 0.0278(18) 0.015(2) 0.0004(17) -0.0020(18) 0.0006(15)
C5 0.016(2) 0.0326(19) 0.019(2) 0.0003(15) 0.0011(19) 0.0001(18)
C2 0.0146(19) 0.0295(19) 0.021(2) 0.0032(17) -0.0014(17) -0.0025(15)
C1 0.023(2) 0.029(2) 0.041(3) 0.000(2) -0.003(2) 0.0017(16)
Cl1 0.0149(5) 0.0441(5) 0.0138(5) -0.0024(4) -0.0006(4) -0.0037(4)
N1 0.0181(17) 0.0278(16) 0.0092(17) 0.0004(15) -0.0016(14) -0.0044(13)
O1 0.0166(16) 0.0460(17) 0.0126(14) 0.0006(11) -0.0008(12) -0.0049(14)

loop_
_atom_type_symbol
_atom_type_description
_atom_type_scat_dispersion_real
_atom_type_scat_dispersion_imag
_atom_type_scat_source
C C 0.0033 0.0016 'International Tables Vol C Tables 4.2.6.8 and 6.1.1.4'
H H 0.0000 0.0000 'International Tables Vol C Tables 4.2.6.8 and 6.1.1.4'
N N 0.0061 0.0033 'International Tables Vol C Tables 4.2.6.8 and 6.1.1.4'
O O 0.0106 0.0060 'International Tables Vol C Tables 4.2.6.8 and 6.1.1.4'
Cl Cl 0.1484 0.1585 'International Tables Vol C Tables 4.2.6.8 and 6.1.1.4'

loop_
_geom_angle_atom_site_label_1
_geom_angle_atom_site_label_2
_geom_angle_atom_site_label_3
_geom_angle
_geom_angle_site_symmetry_3
N1 C4 C4 108.5(4) 2_655
C5 C3 N1 110.2(3) .
C5 C3 C2 114.1(3) .
N1 C3 C2 106.3(3) .
O1 C5 C3 109.1(4) .
C3 C2 C1 112.2(3) .
C4 N1 C3 116.4(3) .

loop_
_geom_bond_atom_site_label_1
_geom_bond_atom_site_label_2
_geom_bond_distance
_geom_bond_site_symmetry_2
C4 N1 1.480(4) .
C4 C4 1.524(7) 2_655
C3 C5 1.504(6) .
C3 N1 1.515(5) .
C3 C2 1.521(5) .
C5 O1 1.417(5) .
C2 C1 1.524(5) .
